data_9017633
loop_
_publ_author_name
'Gatta, G. D.'
'Nenert, G.'
'Guastella, G.'
'Lotti, P.'
'Guastoni, A.'
'Rizzato, S.'

_publ_section_title
;
 A single-crystal neutron and X-ray diffraction study of a Li,Be-bearing brittle mica
 Note: X-ray, T = 100 K
;
_journal_name_full 'Mineralogical Magazine'
_journal_page_first 55
_journal_page_last 72
_journal_volume 78
_journal_year 2014
_chemical_compound_source 'the Harding pegmatite, Picuris Range, New Mexico, USA'
_chemical_formula_sum 'Al3.44 Be0.16 Ca0.74 H1.66 Li0.39 Na0.26 O12 Si2.29'
_chemical_name_mineral Bityite
_space_group_IT_number 15
_space_group_name_Hall '-C 2yc'
_space_group_name_H-M_alt 'C 1 2/c 1'
_symmetry_space_group_name_H-M 'C 1 2/c 1'
_cell_angle_alpha 90
_cell_angle_beta 95.445
_cell_angle_gamma 90
_cell_length_a 5.0864
_cell_length_b 8.8186
_cell_length_c 19.1098
_cell_formula_units_Z 4
_cell_volume 853.301
_database_code_amcsd 0020138
_diffrn_ambient_temperature 100
_exptl_crystal_density_diffrn 3.040
_cod_data_source_file inputs/fixed/downloads/18/18540.cif
_cod_data_source_block 18540
_cod_original_formula_sum '(Ca.74 Na.26) Li.39 Al3.44 Si2.29 Be.16 O12 H1.66'
_cod_database_code 9017633

loop_
_space_group_symop_operation_xyz
x,y,z
1/2+x,1/2+y,z
x,-y,1/2+z
1/2+x,1/2-y,1/2+z
-x,y,1/2-z
1/2-x,1/2+y,1/2-z
-x,-y,-z
1/2-x,1/2-y,-z

loop_
_atom_site_aniso_label
_atom_site_aniso_U_11
_atom_site_aniso_U_22
_atom_site_aniso_U_33
_atom_site_aniso_U_12
_atom_site_aniso_U_13
_atom_site_aniso_U_23
Ca -0.00780 0.00900 0.00640 0.00000 0.00150 0.00000
Na -0.00780 0.00900 0.00640 0.00000 0.00150 0.00000
AlM2 0.00480 0.00520 0.00470 0.00020 0.00080 0.00020
SiT1 0.00560 0.00610 0.00630 -0.00020 0.00150 0.00020
BeT1 0.00560 0.00610 0.00630 -0.00020 0.00150 0.00020
AlT2 0.00350 0.00450 0.00240 0.00050 0.00040 0.00040
SiT2 0.00350 0.00450 0.00240 0.00050 0.00040 0.00040
BeT2 0.00350 0.00450 0.00240 0.00050 0.00040 0.00040
O1 0.00600 0.00910 0.01090 0.00240 0.00180 -0.00030
O2 0.00780 0.00560 0.00940 0.00040 0.00200 0.00150
O3 0.00750 0.01020 0.00770 -0.00080 0.00290 0.00200
O4 0.00880 0.00790 0.00780 0.00120 0.00030 0.00130
O5 0.00910 0.00730 0.00740 0.00020 0.00090 -0.00070
O6 0.00590 0.00590 0.00750 -0.00130 0.00230 -0.00120

loop_
_atom_site_label
_atom_site_fract_x
_atom_site_fract_y
_atom_site_fract_z
_atom_site_occupancy
_atom_site_U_iso_or_equiv
Ca 0.00000 0.09233 0.25000 0.74000 0.00770
Na 0.00000 0.09233 0.25000 0.26000 0.00770
LiM1 0.25000 0.75000 0.00000 0.39000 0.02700
AlM2 0.74660 0.91560 0.99998 1.00000 0.00490
SiT1 0.46520 0.92506 0.14380 0.92500 0.00590
BeT1 0.46520 0.92506 0.14380 0.02000 0.00590
AlT2 0.45520 0.25546 0.14383 0.72000 0.00340
SiT2 0.45520 0.25546 0.14383 0.22000 0.00340
BeT2 0.45520 0.25546 0.14383 0.06000 0.00340
O1 0.95710 0.44070 0.05603 1.00000 0.00860
O2 0.39110 0.25170 0.05600 1.00000 0.00750
O3 0.36040 0.08850 0.17690 1.00000 0.00830
O4 0.28020 0.77970 0.16799 1.00000 0.00820
O5 0.27990 0.39320 0.17778 1.00000 0.00790
O6 0.45210 0.56590 0.05047 1.00000 0.00630
H1 0.36630 0.65590 0.06180 0.56000 0.07000
H2 0.44180 0.59430 0.09920 0.27000 0.07000

loop_
_cod_related_entry_id
_cod_related_entry_database
_cod_related_entry_code
1 AMCSD 0020138
